data_7021803
loop_
_publ_author_name
'Xie, Yun-Peng'
'Mak, Thomas C. W.'

_publ_section_title
;
 New synthesis of silver phosphonate complexes from polymeric silver
 phenylethynide as a structure-directing precursor.
;
_journal_issue 36
_journal_name_full 'Dalton transactions (Cambridge, England : 2003)'
_journal_page_first 12869
_journal_page_last 12872
_journal_paper_doi 10.1039/c3dt51461g
_journal_volume 42
_journal_year 2013
_chemical_formula_sum 'C114.75 H127.34 Ag8 Cl3.25 N0.75 O29.25 P10'
_chemical_formula_weight 3272.89
_chemical_name_systematic
; 
 ? 
;
_space_group_IT_number 14
_symmetry_cell_setting monoclinic
_symmetry_space_group_name_Hall '-P 2ybc'
_symmetry_space_group_name_H-M 'P 1 21/c 1'
_atom_sites_solution_hydrogens geom
_atom_sites_solution_primary direct
_atom_sites_solution_secondary difmap
_audit_creation_method SHELXL-97
_cell_angle_alpha 90.00
_cell_angle_beta 109.382(2)
_cell_angle_gamma 90.00
_cell_formula_units_Z 4
_cell_length_a 16.358(2)
_cell_length_b 37.807(4)
_cell_length_c 22.401(3)
_cell_measurement_temperature 293(2)
_cell_volume 13069(3)
_computing_cell_refinement SAINT(Bruker,2001)
_computing_data_collection APEX2(Bruker,2003)
_computing_data_reduction APEX2(Bruker,2003)
_computing_structure_refinement 'SHELXL-97 (Sheldrick, 1997)'
_computing_structure_solution 'SHELXS-97 (Sheldrick, 1990)'
_diffrn_ambient_temperature 293(2)
_diffrn_measured_fraction_theta_full 0.989
_diffrn_measured_fraction_theta_max 0.989
_diffrn_radiation_monochromator graphite
_diffrn_radiation_source 'fine-focus sealed tube'
_diffrn_radiation_type MoK\a
_diffrn_radiation_wavelength 0.71073
_diffrn_reflns_av_R_equivalents 0.0515
_diffrn_reflns_av_sigmaI/netI 0.0288
_diffrn_reflns_limit_h_max 21
_diffrn_reflns_limit_h_min -21
_diffrn_reflns_limit_k_max 48
_diffrn_reflns_limit_k_min -49
_diffrn_reflns_limit_l_max 29
_diffrn_reflns_limit_l_min -29
_diffrn_reflns_number 230128
_diffrn_reflns_theta_full 28.16
_diffrn_reflns_theta_max 28.16
_diffrn_reflns_theta_min 0.96
_exptl_absorpt_coefficient_mu 1.431
_exptl_absorpt_correction_T_max 0.777
_exptl_absorpt_correction_T_min 0.713
_exptl_absorpt_correction_type multi-scan
_exptl_absorpt_process_details SADABS
_exptl_crystal_colour colorless
_exptl_crystal_density_diffrn 1.663
_exptl_crystal_density_method 'not measured'
_exptl_crystal_description block
_exptl_crystal_F_000 6545
_exptl_crystal_size_max 0.25
_exptl_crystal_size_mid 0.20
_exptl_crystal_size_min 0.18
_refine_diff_density_max 3.963
_refine_diff_density_min -2.389
_refine_diff_density_rms 0.185
_refine_ls_extinction_method none
_refine_ls_goodness_of_fit_ref 1.269
_refine_ls_hydrogen_treatment mixed
_refine_ls_matrix_type full
_refine_ls_number_parameters 1591
_refine_ls_number_reflns 31725
_refine_ls_number_restraints 384
_refine_ls_restrained_S_all 1.273
_refine_ls_R_factor_all 0.0838
_refine_ls_R_factor_gt 0.0748
_refine_ls_shift/su_max 0.002
_refine_ls_shift/su_mean 0.000
_refine_ls_structure_factor_coef Fsqd
_refine_ls_weighting_details 'calc w=1/[\s^2^(Fo^2^)+(0.0001P)^2^+210.4782P] where P=(Fo^2^+2Fc^2^)/3'
_refine_ls_weighting_scheme calc
_refine_ls_wR_factor_gt 0.1616
_refine_ls_wR_factor_ref 0.1665
_reflns_number_gt 28109
_reflns_number_total 31725
_reflns_threshold_expression >2sigma(I)
_cod_data_source_file c3dt51461g.txt
_cod_data_source_block 3
_cod_depositor_comments
;
The following automatic conversions were performed:

'_exptl_absorpt_correction_type' value 'Multi-scan' changed to
'multi-scan' according to
/home/saulius/struct/CIF-dictionaries/cif_core.dic dictionary named
'cif_core.dic' version 2.4.2 from 2011-04-26.

Automatic conversion script
Id: cif_fix_values 1891 2012-01-12 08:04:46Z andrius 
;
_cod_original_sg_symbol_H-M p21/c
_cod_database_code 7021803

loop_
_symmetry_equiv_pos_as_xyz
'x, y, z'
'-x, y+1/2, -z+1/2'
'-x, -y, -z'
'x, -y-1/2, z-1/2'

loop_
_atom_site_label
_atom_site_type_symbol
_atom_site_fract_x
_atom_site_fract_y
_atom_site_fract_z
_atom_site_U_iso_or_equiv
_atom_site_adp_type
_atom_site_occupancy
_atom_site_symmetry_multiplicity
_atom_site_calc_flag
_atom_site_refinement_flags
_atom_site_disorder_assembly
_atom_site_disorder_group
Ag1 Ag -0.15170(3) 0.680591(13) -0.24893(2) 0.01853(11) Uani 1 1 d . . .
Ag2 Ag -0.14577(3) 0.571729(13) -0.25346(2) 0.01802(10) Uani 1 1 d . . .
Ag3 Ag 0.19236(3) 0.676746(14) -0.10681(3) 0.01982(11) Uani 1 1 d . . .
Ag4 Ag 0.19741(3) 0.580519(14) -0.10955(3) 0.01959(11) Uani 1 1 d . . .
Ag5 Ag 0.05032(3) 0.567848(14) -0.23391(2) 0.01955(11) Uani 1 1 d . A .
Ag6 Ag 0.04112(3) 0.688375(14) -0.22727(3) 0.02003(11) Uani 1 1 d . A .
Ag7 Ag -0.24314(4) 0.575986(14) -0.39893(3) 0.02458(12) Uani 1 1 d . A .
Ag8 Ag -0.25009(4) 0.678255(15) -0.39267(3) 0.02739(13) Uani 1 1 d . A .
P9 P -0.18820(11) 0.74124(4) -0.24998(8) 0.0144(3) Uani 1 1 d . A .
P10 P 0.01720(10) 0.62566(4) -0.13608(7) 0.0126(3) Uani 1 1 d . . .
P11 P 0.23012(11) 0.73694(5) -0.09320(8) 0.0155(3) Uani 1 1 d . A .
P12 P -0.27950(12) 0.73877(5) -0.39323(8) 0.0169(3) Uani 1 1 d . . .
P13 P 0.14267(12) 0.52188(5) -0.24035(8) 0.0174(3) Uani 1 1 d . . .
P14 P -0.08459(11) 0.62838(5) -0.34982(8) 0.0163(3) Uani 1 1 d . . .
P15 P 0.12394(11) 0.73803(5) -0.23115(8) 0.0162(3) Uani 1 1 d . . .
P16 P 0.24726(11) 0.52180(5) -0.10120(8) 0.0158(3) Uani 1 1 d . A .
P17 P -0.17344(11) 0.51013(4) -0.25938(8) 0.0143(3) Uani 1 1 d . A .
P18 P -0.26372(11) 0.51486(5) -0.40338(8) 0.0164(3) Uani 1 1 d . . .
O1 O 0.1166(3) 0.62768(12) -0.1238(2) 0.0168(9) Uani 1 1 d . A .
O2 O -0.0190(3) 0.59171(13) -0.1718(2) 0.0194(10) Uani 1 1 d . A .
O3 O -0.0255(3) 0.65961(13) -0.1683(2) 0.0192(10) Uani 1 1 d . A .
O4 O -0.0607(3) 0.66190(15) -0.3101(2) 0.0241(11) Uani 1 1 d . A .
O5 O -0.1844(3) 0.62786(14) -0.3841(2) 0.0232(11) Uani 1 1 d . A .
O6 O -0.0576(3) 0.59381(15) -0.3143(2) 0.0236(11) Uani 1 1 d . A .
O1W O 0.3050(4) 0.63085(15) -0.0770(3) 0.0383(15) Uani 1 1 d . A .
C1 C -0.1067(5) 0.7683(2) -0.1928(3) 0.0210(14) Uani 1 1 d . . .
C2 C -0.0663(5) 0.7534(2) -0.1335(4) 0.0258(16) Uani 1 1 d . A .
H2 H -0.0758 0.7298 -0.1264 0.031 Uiso 1 1 calc R . .
C3 C -0.0117(5) 0.7738(3) -0.0849(4) 0.041(2) Uani 1 1 d . . .
H3 H 0.0141 0.7641 -0.0449 0.049 Uiso 1 1 calc R A .
C4 C 0.0038(6) 0.8088(3) -0.0965(5) 0.043(2) Uani 1 1 d . A .
H4 H 0.0394 0.8226 -0.0638 0.052 Uiso 1 1 calc R . .
C5 C -0.0327(6) 0.8233(3) -0.1557(5) 0.045(3) Uani 1 1 d . . .
H5 H -0.0196 0.8464 -0.1634 0.054 Uiso 1 1 calc R A .
C6 C -0.0895(6) 0.8032(2) -0.2041(4) 0.0326(18) Uani 1 1 d . A .
H6 H -0.1159 0.8132 -0.2438 0.039 Uiso 1 1 calc R . .
C7 C -0.2848(4) 0.7528(2) -0.2310(3) 0.0186(13) Uani 1 1 d . . .
C8 C -0.3043(5) 0.7882(2) -0.2244(4) 0.0266(16) Uani 1 1 d . A .
H8 H -0.2685 0.8060 -0.2303 0.032 Uiso 1 1 calc R . .
C9 C -0.3780(6) 0.7968(3) -0.2090(4) 0.035(2) Uani 1 1 d . . .
H9 H -0.3922 0.8204 -0.2057 0.042 Uiso 1 1 calc R A .
C10 C -0.4293(5) 0.7704(3) -0.1989(4) 0.037(2) Uani 1 1 d . A .
H10 H -0.4776 0.7761 -0.1878 0.045 Uiso 1 1 calc R . .
C11 C -0.4097(5) 0.7350(3) -0.2052(4) 0.035(2) Uani 1 1 d . . .
H11 H -0.4450 0.7172 -0.1984 0.042 Uiso 1 1 calc R A .
C12 C -0.3374(5) 0.7261(2) -0.2216(4) 0.0260(16) Uani 1 1 d . A .
H12 H -0.3245 0.7025 -0.2262 0.031 Uiso 1 1 calc R . .
C13 C -0.2037(4) 0.76301(18) -0.3260(3) 0.0164(12) Uani 1 1 d . A .
C14 C -0.2648(4) 0.76136(18) -0.4609(3) 0.0175(13) Uani 1 1 d . A .
C15 C -0.2482(5) 0.7410(2) -0.5071(3) 0.0221(14) Uani 1 1 d . . .
H15 H -0.2463 0.7165 -0.5036 0.027 Uiso 1 1 calc R A .
C16 C -0.2343(5) 0.7572(2) -0.5588(4) 0.0310(18) Uani 1 1 d . A .
H16 H -0.2233 0.7435 -0.5898 0.037 Uiso 1 1 calc R . .
C17 C -0.2369(6) 0.7939(3) -0.5641(4) 0.037(2) Uani 1 1 d . . .
H17 H -0.2279 0.8047 -0.5987 0.044 Uiso 1 1 calc R A .
C18 C -0.2529(6) 0.8141(2) -0.5181(4) 0.035(2) Uani 1 1 d . A .
H18 H -0.2538 0.8386 -0.5215 0.042 Uiso 1 1 calc R . .
C19 C -0.2677(5) 0.7983(2) -0.4668(3) 0.0254(15) Uani 1 1 d . . .
H19 H -0.2795 0.8122 -0.4363 0.031 Uiso 1 1 calc R A .
C20 C -0.3881(4) 0.7492(2) -0.3941(3) 0.0224(15) Uani 1 1 d . A .
C21 C -0.4130(6) 0.7833(3) -0.3829(4) 0.0348(19) Uani 1 1 d . . .
H21 H -0.3730 0.8017 -0.3728 0.042 Uiso 1 1 calc R A .
C22 C -0.4989(7) 0.7892(4) -0.3873(5) 0.057(3) Uani 1 1 d . A .
H22 H -0.5156 0.8117 -0.3793 0.068 Uiso 1 1 calc R . .
C23 C -0.5586(6) 0.7628(5) -0.4030(5) 0.064(4) Uani 1 1 d . . .
H23 H -0.6159 0.7676 -0.4068 0.076 Uiso 1 1 calc R A .
C24 C -0.5343(6) 0.7288(4) -0.4133(5) 0.056(3) Uani 1 1 d . A .
H24 H -0.5753 0.7107 -0.4234 0.067 Uiso 1 1 calc R . .
C25 C -0.4489(6) 0.7216(3) -0.4086(4) 0.040(2) Uani 1 1 d . . .
H25 H -0.4323 0.6987 -0.4150 0.048 Uiso 1 1 calc R A .
C26 C 0.0623(5) 0.7685(2) -0.2925(3) 0.0230(15) Uani 1 1 d . A .
C27 C 0.0538(7) 0.8041(3) -0.2826(5) 0.051(3) Uani 1 1 d . . .
H27 H 0.0818 0.8141 -0.2432 0.061 Uiso 1 1 calc R A .
C28 C 0.0027(8) 0.8250(3) -0.3325(6) 0.057(3) Uani 1 1 d . A .
H28 H -0.0020 0.8492 -0.3263 0.069 Uiso 1 1 calc R . .
C29 C -0.0401(6) 0.8106(3) -0.3901(5) 0.047(3) Uani 1 1 d . . .
H29 H -0.0741 0.8249 -0.4226 0.056 Uiso 1 1 calc R A .
C30 C -0.0334(6) 0.7752(3) -0.4004(4) 0.042(2) Uani 1 1 d . A .
H30 H -0.0629 0.7655 -0.4399 0.050 Uiso 1 1 calc R . .
C31 C 0.0179(5) 0.7538(3) -0.3514(4) 0.0339(19) Uani 1 1 d . . .
H31 H 0.0225 0.7297 -0.3581 0.041 Uiso 1 1 calc R A .
C32 C 0.2233(4) 0.7293(2) -0.2480(3) 0.0218(15) Uani 1 1 d . A .
C33 C 0.2538(6) 0.6958(2) -0.2467(4) 0.0317(18) Uani 1 1 d . . .
H33 H 0.2242 0.6770 -0.2364 0.038 Uiso 1 1 calc R A .
C34 C 0.3297(6) 0.6896(3) -0.2607(5) 0.046(2) Uani 1 1 d . A .
H34 H 0.3504 0.6666 -0.2603 0.055 Uiso 1 1 calc R . .
C35 C 0.3737(6) 0.7177(3) -0.2753(5) 0.047(3) Uani 1 1 d . . .
H35 H 0.4237 0.7134 -0.2853 0.057 Uiso 1 1 calc R A .
C36 C 0.3452(6) 0.7514(3) -0.2754(4) 0.045(3) Uani 1 1 d . A .
H36 H 0.3759 0.7699 -0.2853 0.054 Uiso 1 1 calc R . .
C37 C 0.2703(5) 0.7585(2) -0.2608(4) 0.0294(17) Uani 1 1 d . . .
H37 H 0.2515 0.7816 -0.2595 0.035 Uiso 1 1 calc R A .
C38 C 0.1589(4) 0.76405(18) -0.1579(3) 0.0176(13) Uani 1 1 d . A .
C39 C 0.2151(4) 0.75594(19) -0.0233(3) 0.0176(13) Uani 1 1 d . . .
C40 C 0.1988(5) 0.7331(2) 0.0209(3) 0.0224(14) Uani 1 1 d . A .
H40 H 0.1980 0.7088 0.0146 0.027 Uiso 1 1 calc R . .
C41 C 0.1838(5) 0.7466(2) 0.0736(4) 0.0314(18) Uani 1 1 d . . .
H41 H 0.1722 0.7313 0.1024 0.038 Uiso 1 1 calc R A .
C42 C 0.1860(6) 0.7824(3) 0.0837(4) 0.0352(19) Uani 1 1 d . A .
H42 H 0.1758 0.7913 0.1194 0.042 Uiso 1 1 calc R . .
C43 C 0.2033(6) 0.8056(2) 0.0412(4) 0.0319(18) Uani 1 1 d . . .
H43 H 0.2056 0.8298 0.0488 0.038 Uiso 1 1 calc R A .
C44 C 0.2173(6) 0.7924(2) -0.0127(4) 0.0272(16) Uani 1 1 d . A .
H44 H 0.2280 0.8078 -0.0415 0.033 Uiso 1 1 calc R . .
C45 C 0.3407(4) 0.7483(2) -0.0872(3) 0.0222(15) Uani 1 1 d . . .
C46 C 0.3669(6) 0.7836(3) -0.0885(4) 0.0316(18) Uani 1 1 d . A .
H46 H 0.3268 0.8019 -0.0957 0.038 Uiso 1 1 calc R . .
C47 C 0.4546(6) 0.7908(3) -0.0788(4) 0.042(2) Uani 1 1 d . . .
H47 H 0.4727 0.8141 -0.0799 0.051 Uiso 1 1 calc R A .
C48 C 0.5133(6) 0.7642(3) -0.0679(4) 0.047(3) Uani 1 1 d . A .
H48 H 0.5715 0.7694 -0.0602 0.056 Uiso 1 1 calc R . .
C49 C 0.4872(6) 0.7292(4) -0.0681(5) 0.049(3) Uani 1 1 d . . .
H49 H 0.5277 0.7112 -0.0619 0.059 Uiso 1 1 calc R A .
C50 C 0.4005(6) 0.7209(3) -0.0776(4) 0.036(2) Uani 1 1 d . A .
H50 H 0.3831 0.6975 -0.0774 0.043 Uiso 1 1 calc R . .
C51 C -0.0871(4) 0.4841(2) -0.2043(4) 0.0222(14) Uani 1 1 d . . .
C52 C -0.0494(5) 0.4979(2) -0.1430(4) 0.0283(17) Uani 1 1 d . A .
H52 H -0.0635 0.5205 -0.1331 0.034 Uiso 1 1 calc R . .
C53 C 0.0095(6) 0.4770(3) -0.0974(4) 0.044(3) Uani 1 1 d . . .
H53 H 0.0333 0.4854 -0.0562 0.053 Uiso 1 1 calc R A .
C54 C 0.0330(6) 0.4440(3) -0.1128(5) 0.052(3) Uani 1 1 d . A .
H54 H 0.0714 0.4302 -0.0816 0.062 Uiso 1 1 calc R . .
C55 C 0.0002(6) 0.4315(3) -0.1738(6) 0.049(3) Uani 1 1 d . . .
H55 H 0.0185 0.4098 -0.1841 0.059 Uiso 1 1 calc R A .
C56 C -0.0604(5) 0.4514(2) -0.2206(5) 0.037(2) Uani 1 1 d . A .
H56 H -0.0827 0.4431 -0.2619 0.044 Uiso 1 1 calc R . .
C57 C -0.2815(5) 0.45812(19) -0.2347(3) 0.0226(15) Uani 1 1 d . A .
H57 H -0.2409 0.4417 -0.2380 0.027 Uiso 1 1 calc R . .
C58 C -0.3546(5) 0.4468(2) -0.2223(4) 0.0293(17) Uani 1 1 d . . .
H58 H -0.3630 0.4228 -0.2173 0.035 Uiso 1 1 calc R . .
C59 C -0.4153(5) 0.4710(2) -0.2174(4) 0.0322(18) Uani 1 1 d . . .
H59 H -0.4646 0.4633 -0.2094 0.039 Uiso 1 1 calc R . .
C60 C -0.4024(5) 0.5069(2) -0.2245(4) 0.0282(16) Uani 1 1 d . . .
H60 H -0.4428 0.5232 -0.2204 0.034 Uiso 1 1 calc R . .
C61 C -0.3300(5) 0.5185(2) -0.2375(3) 0.0213(14) Uani 1 1 d . A .
H61 H -0.3225 0.5425 -0.2430 0.026 Uiso 1 1 calc R . .
C62 C -0.2682(4) 0.49439(19) -0.2423(3) 0.0173(13) Uani 1 1 d . . .
C63 C -0.1861(4) 0.49108(18) -0.3372(3) 0.0171(13) Uani 1 1 d . A .
C64 C -0.3709(4) 0.5014(2) -0.4054(3) 0.0186(13) Uani 1 1 d . A .
C65 C -0.4358(5) 0.5273(2) -0.4197(4) 0.0288(17) Uani 1 1 d . . .
H65 H -0.4228 0.5505 -0.4274 0.035 Uiso 1 1 calc R A .
C66 C -0.5187(5) 0.5186(3) -0.4225(4) 0.036(2) Uani 1 1 d . A .
H66 H -0.5614 0.5360 -0.4316 0.043 Uiso 1 1 calc R . .
C67 C -0.5387(5) 0.4841(3) -0.4116(4) 0.041(2) Uani 1 1 d . . .
H67 H -0.5950 0.4783 -0.4142 0.050 Uiso 1 1 calc R A .
C68 C -0.4755(5) 0.4584(3) -0.3971(4) 0.035(2) Uani 1 1 d . A .
H68 H -0.4891 0.4353 -0.3891 0.043 Uiso 1 1 calc R . .
C69 C -0.3920(5) 0.4666(2) -0.3943(4) 0.0245(15) Uani 1 1 d . . .
H69 H -0.3498 0.4490 -0.3852 0.029 Uiso 1 1 calc R A .
C70 C 0.0875(4) 0.4910(2) -0.3032(3) 0.0198(14) Uani 1 1 d . A .
C71 C 0.0956(7) 0.4549(2) -0.2975(5) 0.045(3) Uani 1 1 d . . .
H71 H 0.1316 0.4448 -0.2601 0.054 Uiso 1 1 calc R A .
C72 C 0.0494(8) 0.4332(3) -0.3483(6) 0.060(3) Uani 1 1 d . A .
H72 H 0.0544 0.4087 -0.3442 0.072 Uiso 1 1 calc R . .
C73 C -0.0029(6) 0.4476(3) -0.4036(5) 0.047(3) Uani 1 1 d . . .
H73 H -0.0344 0.4331 -0.4368 0.057 Uiso 1 1 calc R A .
C74 C -0.0086(5) 0.4834(3) -0.4101(4) 0.039(2) Uani 1 1 d . A .
H74 H -0.0423 0.4932 -0.4485 0.047 Uiso 1 1 calc R . .
C75 C 0.0353(5) 0.5056(3) -0.3600(4) 0.0304(17) Uani 1 1 d . . .
H75 H 0.0297 0.5300 -0.3646 0.036 Uiso 1 1 calc R A .
C76 C 0.2939(5) 0.5086(2) -0.2692(4) 0.0301(17) Uani 1 1 d . . .
H76 H 0.2804 0.4848 -0.2675 0.036 Uiso 1 1 calc R A .
C77 C 0.3663(6) 0.5178(3) -0.2833(4) 0.038(2) Uani 1 1 d . A .
H77 H 0.4022 0.5005 -0.2907 0.046 Uiso 1 1 calc R . .
C78 C 0.3854(7) 0.5534(3) -0.2865(6) 0.055(3) Uani 1 1 d . . .
H78 H 0.4344 0.5598 -0.2963 0.066 Uiso 1 1 calc R A .
C79 C 0.3343(7) 0.5789(3) -0.2757(7) 0.058(3) Uani 1 1 d . A .
H79 H 0.3479 0.6026 -0.2787 0.070 Uiso 1 1 calc R . .
C80 C 0.2402(5) 0.5343(2) -0.2574(3) 0.0214(14) Uani 1 1 d . A .
C81 C 0.2616(6) 0.5700(3) -0.2602(5) 0.045(2) Uani 1 1 d . . .
H81 H 0.2272 0.5876 -0.2518 0.054 Uiso 1 1 calc R A .
C82 C 0.1819(5) 0.49464(19) -0.1683(3) 0.0200(14) Uani 1 1 d . A .
C83 C 0.3586(5) 0.5161(2) -0.0976(3) 0.0218(14) Uani 1 1 d . . .
C84 C 0.3930(6) 0.4825(2) -0.0995(5) 0.042(2) Uani 1 1 d . A .
H84 H 0.3583 0.4625 -0.1048 0.050 Uiso 1 1 calc R . .
C85 C 0.4805(6) 0.4795(3) -0.0932(5) 0.047(3) Uani 1 1 d . . .
H85 H 0.5046 0.4572 -0.0930 0.056 Uiso 1 1 calc R A .
C86 C 0.5315(6) 0.5090(3) -0.0873(4) 0.039(2) Uani 1 1 d . A .
H86 H 0.5898 0.5064 -0.0826 0.047 Uiso 1 1 calc R . .
C87 C 0.4969(6) 0.5421(3) -0.0884(5) 0.047(3) Uani 1 1 d . . .
H87 H 0.5310 0.5621 -0.0862 0.057 Uiso 1 1 calc R A .
C88 C 0.4097(5) 0.5456(2) -0.0927(5) 0.036(2) Uani 1 1 d . A .
H88 H 0.3863 0.5680 -0.0922 0.043 Uiso 1 1 calc R . .
C89 C 0.2395(4) 0.49812(19) -0.0327(3) 0.0168(13) Uani 1 1 d . . .
C90 C 0.2452(5) 0.4612(2) -0.0281(3) 0.0247(15) Uani 1 1 d . A .
H90 H 0.2519 0.4479 -0.0611 0.030 Uiso 1 1 calc R . .
C91 C 0.2406(6) 0.4446(2) 0.0259(4) 0.0338(19) Uani 1 1 d . . .
H91 H 0.2456 0.4201 0.0294 0.041 Uiso 1 1 calc R A .
C92 C 0.2287(6) 0.4642(3) 0.0746(4) 0.036(2) Uani 1 1 d . A .
H92 H 0.2253 0.4528 0.1106 0.043 Uiso 1 1 calc R . .
C93 C 0.2217(5) 0.5006(2) 0.0700(4) 0.0299(17) Uani 1 1 d . . .
H93 H 0.2138 0.5136 0.1029 0.036 Uiso 1 1 calc R A .
C94 C 0.2265(5) 0.5178(2) 0.0162(3) 0.0222(14) Uani 1 1 d . A .
H94 H 0.2211 0.5423 0.0128 0.027 Uiso 1 1 calc R . .
C95 C -0.2424(5) 0.4941(2) -0.4707(3) 0.0209(14) Uani 1 1 d . A .
C96 C -0.2237(5) 0.5160(2) -0.5146(4) 0.0266(16) Uani 1 1 d . . .
H96 H -0.2248 0.5404 -0.5104 0.032 Uiso 1 1 calc R A .
C97 C -0.2033(6) 0.5011(3) -0.5645(4) 0.0342(19) Uani 1 1 d . A .
H97 H -0.1921 0.5156 -0.5944 0.041 Uiso 1 1 calc R . .
C98 C -0.1997(6) 0.4647(3) -0.5697(4) 0.0351(19) Uani 1 1 d . . .
H98 H -0.1845 0.4549 -0.6026 0.042 Uiso 1 1 calc R A .
C99 C -0.2187(6) 0.4427(2) -0.5264(4) 0.0319(18) Uani 1 1 d . A .
H99 H -0.2170 0.4182 -0.5307 0.038 Uiso 1 1 calc R . .
C100 C -0.2403(5) 0.4575(2) -0.4764(4) 0.0246(15) Uani 1 1 d . . .
H100 H -0.2531 0.4429 -0.4472 0.030 Uiso 1 1 calc R A .
C101 C 0.0404(7) 0.6564(2) -0.0205(4) 0.0339(19) Uani 1 1 d . . .
H10A H 0.1017 0.6570 -0.0129 0.051 Uiso 1 1 calc R A .
H10B H 0.0300 0.6555 0.0193 0.051 Uiso 1 1 calc R . .
H10C H 0.0139 0.6772 -0.0433 0.051 Uiso 1 1 calc R . .
C102 C -0.0962(6) 0.6222(3) -0.0713(4) 0.037(2) Uani 1 1 d . . .
H10D H -0.1229 0.6431 -0.0936 0.056 Uiso 1 1 calc R A .
H10E H -0.1064 0.6210 -0.0315 0.056 Uiso 1 1 calc R . .
H10F H -0.1205 0.6017 -0.0961 0.056 Uiso 1 1 calc R . .
C103 C 0.0443(7) 0.5902(2) -0.0237(4) 0.038(2) Uani 1 1 d . . .
H10G H 0.1056 0.5912 -0.0162 0.057 Uiso 1 1 calc R A .
H10H H 0.0204 0.5697 -0.0485 0.057 Uiso 1 1 calc R . .
H10I H 0.0340 0.5890 0.0160 0.057 Uiso 1 1 calc R . .
C104 C 0.0014(5) 0.62342(19) -0.0595(3) 0.0194(13) Uani 1 1 d . A .
C105 C -0.0346(6) 0.6306(2) -0.4113(4) 0.0294(17) Uani 1 1 d . A .
C106 C 0.0640(6) 0.6306(3) -0.3795(5) 0.047(3) Uani 1 1 d . . .
H10J H 0.0815 0.6094 -0.3549 0.070 Uiso 1 1 calc R A .
H10K H 0.0809 0.6509 -0.3524 0.070 Uiso 1 1 calc R . .
H10L H 0.0913 0.6315 -0.4114 0.070 Uiso 1 1 calc R . .
C107 C -0.0631(7) 0.5985(3) -0.4555(4) 0.041(2) Uani 1 1 d . . .
H10M H -0.0448 0.5771 -0.4316 0.062 Uiso 1 1 calc R A .
H10N H -0.0373 0.5998 -0.4882 0.062 Uiso 1 1 calc R . .
H10O H -0.1251 0.5985 -0.4743 0.062 Uiso 1 1 calc R . .
C108 C -0.0648(8) 0.6638(3) -0.4513(4) 0.045(2) Uani 1 1 d . . .
H10P H -0.0478 0.6844 -0.4249 0.067 Uiso 1 1 calc R A .
H10Q H -0.1267 0.6634 -0.4703 0.067 Uiso 1 1 calc R . .
H10R H -0.0388 0.6646 -0.4839 0.067 Uiso 1 1 calc R . .
Cl1 Cl -0.81033(19) 0.87515(6) -0.14899(13) 0.0500(6) Uani 1 1 d D . .
O9 O -0.7639(5) 0.90538(16) -0.1563(4) 0.054(2) Uani 1 1 d D . .
O10 O -0.8134(10) 0.8727(3) -0.0875(4) 0.152(7) Uani 1 1 d D . .
O11 O -0.8982(5) 0.8788(2) -0.1928(5) 0.076(3) Uani 1 1 d D . .
O12 O -0.7756(5) 0.84411(17) -0.1665(5) 0.087(4) Uani 1 1 d D . .
Cl2 Cl -0.3710(2) 0.62644(8) -0.52064(18) 0.0398(10) Uani 0.672(6) 1 d PD A 1
O13 O -0.3329(7) 0.6599(2) -0.5196(5) 0.048(3) Uiso 0.672(6) 1 d PD A 1
O14 O -0.3279(8) 0.5960(3) -0.5270(6) 0.050(3) Uiso 0.672(6) 1 d PD A 1
O15 O -0.4571(7) 0.6258(4) -0.5636(6) 0.068(4) Uiso 0.672(6) 1 d PD A 1
O16 O -0.3754(7) 0.6231(3) -0.4563(4) 0.049(3) Uiso 0.672(6) 1 d PD A 1
N1 N -0.2876(7) 0.6253(2) -0.2881(5) 0.0252(10) Uani 0.672(6) 1 d P A 1
O25 O -0.3308(6) 0.6543(2) -0.3074(4) 0.0252(10) Uani 0.672(6) 1 d P A 1
O26 O -0.3313(6) 0.5969(2) -0.3124(4) 0.0252(10) Uani 0.672(6) 1 d P A 1
O27 O -0.2223(6) 0.6252(2) -0.2542(4) 0.0252(10) Uani 0.672(6) 1 d P A 1
C6A C -0.4597(11) 0.6308(6) -0.1773(8) 0.050(5) Uani 0.672(6) 1 d P A 1
O6A O -0.387(2) 0.6199(9) -0.1693(17) 0.168(14) Uiso 0.672(6) 1 d P A 1
Cl2' Cl -0.3447(7) 0.6320(3) -0.5429(5) 0.066(3) Uiso 0.328(6) 1 d PD A 2
O13' O -0.4207(10) 0.6291(5) -0.5965(8) 0.041(5) Uiso 0.328(6) 1 d PD A 2
O14' O -0.282(2) 0.6553(10) -0.554(2) 0.19(3) Uiso 0.328(6) 1 d PD A 2
O15' O -0.2981(17) 0.6003(5) -0.5285(13) 0.062(8) Uiso 0.328(6) 1 d PD A 2
O16' O -0.367(3) 0.6471(13) -0.4919(15) 0.19(3) Uiso 0.328(6) 1 d PD A 2
Cl4 Cl -0.3992(5) 0.62292(17) -0.1796(4) 0.0293(16) Uani 0.328(6) 1 d PD A 2
O21 O -0.404(2) 0.6143(11) -0.1188(9) 0.123(17) Uani 0.328(6) 1 d PD A 2
O22 O -0.4653(14) 0.6472(6) -0.2105(15) 0.095(13) Uani 0.328(6) 1 d PD A 2
O23 O -0.4153(15) 0.5919(6) -0.2175(15) 0.111(16) Uani 0.328(6) 1 d PD A 2
O24 O -0.3153(9) 0.6358(6) -0.1710(10) 0.052(7) Uani 0.328(6) 1 d PD A 2
O2W O -0.3644(13) 0.6276(8) -0.3696(11) 0.060(7) Uani 0.328(6) 1 d P A 2
Cl3 Cl -0.2308(6) 0.88086(16) -0.3417(3) 0.0557(19) Uani 0.695(15) 1 d PD B 1
O17 O -0.2682(9) 0.9139(2) -0.3345(7) 0.053(3) Uani 0.695(15) 1 d PD B 1
O18 O -0.2853(12) 0.8521(4) -0.3393(10) 0.091(7) Uani 0.695(15) 1 d PD B 1
O19 O -0.1514(8) 0.8763(4) -0.2899(6) 0.086(5) Uani 0.695(15) 1 d PD B 1
O20 O -0.2102(16) 0.8804(5) -0.3980(7) 0.090(8) Uani 0.695(15) 1 d PD B 1
Cl3' Cl -0.2665(10) 0.8817(3) -0.3578(6) 0.045(3) Uani 0.305(15) 1 d PD B 2
O17' O -0.2302(18) 0.9134(6) -0.3267(14) 0.056(10) Uiso 0.305(15) 1 d PD B 2
O18' O -0.3585(11) 0.8806(7) -0.3725(16) 0.089(13) Uani 0.305(15) 1 d PD B 2
O19' O -0.232(2) 0.8518(6) -0.3199(16) 0.064(11) Uani 0.305(15) 1 d PD B 2
O20' O -0.250(3) 0.8806(11) -0.4162(12) 0.079(18) Uani 0.305(15) 1 d PD B 2
C3A C -0.5331(6) 0.6356(3) -0.0802(6) 0.048(3) Uani 1 1 d . . .
O3A O -0.4736(14) 0.6334(4) -0.0234(14) 0.209(12) Uani 1 1 d . . .
O4A O -0.7367(8) 0.6524(3) -0.8736(5) 0.083(3) Uani 1 1 d . . .
C4A C -0.7985(10) 0.6362(5) -0.8504(7) 0.087(5) Uani 1 1 d . . .
O5A O -0.4143(7) 0.3507(3) -0.2211(5) 0.083(3) Uani 1 1 d . . .
C5A C -0.4149(9) 0.3516(4) -0.2851(6) 0.066(3) Uani 1 1 d . . .
O7A O -0.5070(9) 0.6482(4) -0.3036(7) 0.034(4) Uani 0.408(16) 1 d PD C 1
C7A C -0.532(6) 0.631(2) -0.364(3) 0.23(4) Uiso 0.408(16) 1 d PD C 1
C8A C -0.5311(12) 0.6163(6) -0.4152(11) 0.059(6) Uani 0.592(16) 1 d PD C 2
O8A O -0.592(2) 0.6234(9) -0.4771(13) 0.170(13) Uiso 0.592(16) 1 d PD C 2
C9A C -0.394(5) 0.597(2) -0.729(2) 0.24(4) Uiso 0.512(17) 1 d PD D 1
O9A O -0.4470(10) 0.6106(5) -0.7880(11) 0.083(8) Uani 0.512(17) 1 d PD D 1
O2A O -0.3286(17) 0.5901(6) -0.6633(11) 0.086(8) Uani 0.488(17) 1 d P D 2
C2A C -0.253(3) 0.6070(12) -0.6534(17) 0.117(18) Uani 0.488(17) 1 d P D 2
O1A O 0.2988(7) 0.6159(3) 0.0341(4) 0.081(3) Uani 1 1 d . E 2
C1A C 0.3707(11) 0.5952(4) 0.0677(7) 0.077(4) Uani 1 1 d . E 2

loop_
_atom_site_aniso_label
_atom_site_aniso_U_11
_atom_site_aniso_U_22
_atom_site_aniso_U_33
_atom_site_aniso_U_23
_atom_site_aniso_U_13
_atom_site_aniso_U_12
Ag1 0.0193(2) 0.0163(2) 0.0192(2) 0.00265(18) 0.00522(19) 0.00220(18)
Ag2 0.0186(2) 0.0170(2) 0.0187(2) -0.00271(19) 0.00661(19) -0.00285(18)
Ag3 0.0208(2) 0.0176(2) 0.0195(2) -0.00235(19) 0.0046(2) -0.00106(19)
Ag4 0.0202(2) 0.0182(2) 0.0187(2) -0.00248(19) 0.00410(19) 0.00485(19)
Ag5 0.0175(2) 0.0220(3) 0.0178(2) -0.00312(19) 0.00398(19) 0.00505(19)
Ag6 0.0179(2) 0.0211(3) 0.0191(2) 0.00064(19) 0.00356(19) -0.00626(19)
Ag7 0.0331(3) 0.0175(3) 0.0198(3) -0.0008(2) 0.0042(2) -0.0044(2)
Ag8 0.0413(3) 0.0179(3) 0.0184(3) 0.0007(2) 0.0038(2) 0.0036(2)
P9 0.0140(7) 0.0159(8) 0.0134(7) 0.0024(6) 0.0047(6) 0.0013(6)
P10 0.0137(7) 0.0136(7) 0.0107(7) -0.0005(6) 0.0043(6) 0.0007(6)
P11 0.0143(8) 0.0196(8) 0.0127(8) -0.0011(6) 0.0045(6) -0.0015(6)
P12 0.0186(8) 0.0178(8) 0.0138(8) 0.0022(6) 0.0046(6) 0.0009(6)
P13 0.0185(8) 0.0201(8) 0.0120(8) -0.0017(6) 0.0032(6) 0.0043(7)
P14 0.0171(8) 0.0211(8) 0.0096(7) -0.0002(6) 0.0029(6) -0.0023(6)
P15 0.0148(8) 0.0212(8) 0.0116(7) -0.0011(6) 0.0030(6) -0.0055(6)
P16 0.0158(8) 0.0190(8) 0.0123(7) -0.0014(6) 0.0045(6) 0.0028(6)
P17 0.0150(7) 0.0143(8) 0.0131(7) -0.0019(6) 0.0040(6) -0.0005(6)
P18 0.0173(8) 0.0169(8) 0.0145(8) -0.0022(6) 0.0046(6) -0.0015(6)
O1 0.015(2) 0.014(2) 0.023(2) 0.0002(18) 0.0079(18) 0.0036(17)
O2 0.020(2) 0.022(2) 0.017(2) -0.0057(19) 0.0066(19) -0.0026(19)
O3 0.019(2) 0.022(2) 0.016(2) 0.0050(19) 0.0049(19) 0.0037(19)
O4 0.023(3) 0.028(3) 0.021(3) -0.010(2) 0.008(2) -0.007(2)
O5 0.025(3) 0.020(2) 0.019(2) 0.001(2) -0.001(2) -0.002(2)
O6 0.021(3) 0.030(3) 0.019(2) 0.008(2) 0.006(2) 0.003(2)
O1W 0.024(3) 0.017(3) 0.068(5) -0.009(3) 0.007(3) 0.003(2)
C1 0.017(3) 0.026(4) 0.019(3) -0.005(3) 0.005(3) 0.001(3)
C2 0.023(4) 0.035(4) 0.020(4) 0.004(3) 0.009(3) 0.006(3)
C3 0.021(4) 0.083(8) 0.020(4) -0.008(4) 0.009(3) 0.007(4)
C4 0.024(4) 0.061(6) 0.037(5) -0.030(5) 0.001(4) 0.000(4)
C5 0.028(4) 0.027(4) 0.068(7) -0.017(4) -0.001(4) -0.001(4)
C6 0.034(4) 0.020(4) 0.036(5) 0.002(3) 0.002(4) 0.000(3)
C7 0.016(3) 0.028(4) 0.010(3) 0.004(3) 0.002(2) 0.001(3)
C8 0.025(4) 0.028(4) 0.027(4) 0.004(3) 0.010(3) 0.008(3)
C9 0.037(5) 0.038(5) 0.032(4) 0.000(4) 0.014(4) 0.017(4)
C10 0.018(4) 0.068(7) 0.027(4) -0.007(4) 0.009(3) 0.003(4)
C11 0.018(4) 0.060(6) 0.026(4) 0.001(4) 0.007(3) -0.004(4)
C12 0.022(4) 0.035(4) 0.020(4) -0.004(3) 0.006(3) -0.007(3)
C13 0.019(3) 0.017(3) 0.013(3) 0.000(2) 0.004(2) -0.002(2)
C14 0.016(3) 0.020(3) 0.016(3) 0.002(2) 0.005(3) 0.003(2)
C15 0.020(3) 0.027(4) 0.017(3) -0.004(3) 0.004(3) 0.000(3)
C16 0.030(4) 0.047(5) 0.019(4) -0.003(3) 0.012(3) -0.008(4)
C17 0.049(5) 0.042(5) 0.021(4) 0.005(3) 0.013(4) -0.016(4)
C18 0.046(5) 0.031(4) 0.025(4) 0.011(3) 0.007(4) -0.008(4)
C19 0.033(4) 0.028(4) 0.015(3) 0.005(3) 0.007(3) 0.003(3)
C20 0.014(3) 0.041(4) 0.010(3) 0.002(3) 0.001(2) -0.002(3)
C21 0.025(4) 0.052(6) 0.028(4) 0.004(4) 0.010(3) 0.007(4)
C22 0.033(5) 0.103(10) 0.031(5) 0.002(6) 0.008(4) 0.027(6)
C23 0.015(4) 0.149(14) 0.030(5) 0.007(7) 0.010(4) 0.009(6)
C24 0.025(5) 0.112(11) 0.032(5) 0.001(6) 0.012(4) -0.032(6)
C25 0.030(4) 0.066(7) 0.025(4) 0.001(4) 0.011(4) -0.015(4)
C26 0.017(3) 0.035(4) 0.017(3) 0.010(3) 0.005(3) -0.004(3)
C27 0.060(7) 0.038(5) 0.036(5) 0.011(4) -0.009(5) -0.010(5)
C28 0.056(7) 0.032(5) 0.068(8) 0.024(5) 0.000(6) -0.001(5)
C29 0.027(4) 0.064(7) 0.040(5) 0.034(5) -0.001(4) -0.004(4)
C30 0.026(4) 0.078(8) 0.019(4) 0.011(4) 0.004(3) -0.005(4)
C31 0.024(4) 0.058(6) 0.018(4) 0.002(4) 0.004(3) 0.005(4)
C32 0.016(3) 0.036(4) 0.017(3) -0.007(3) 0.009(3) -0.007(3)
C33 0.037(5) 0.030(4) 0.026(4) -0.013(3) 0.007(3) 0.000(3)
C34 0.036(5) 0.060(7) 0.038(5) -0.015(5) 0.008(4) 0.014(5)
C35 0.025(4) 0.085(8) 0.036(5) -0.011(5) 0.014(4) -0.003(5)
C36 0.025(4) 0.082(8) 0.034(5) -0.013(5) 0.018(4) -0.022(5)
C37 0.021(4) 0.045(5) 0.023(4) -0.007(3) 0.007(3) -0.009(3)
C38 0.020(3) 0.017(3) 0.014(3) 0.002(2) 0.002(3) 0.000(2)
C39 0.014(3) 0.026(4) 0.012(3) -0.001(3) 0.004(2) -0.002(3)
C40 0.025(4) 0.022(3) 0.021(3) 0.003(3) 0.008(3) -0.003(3)
C41 0.032(4) 0.046(5) 0.018(4) 0.002(3) 0.010(3) -0.005(4)
C42 0.042(5) 0.044(5) 0.020(4) -0.005(3) 0.012(4) 0.006(4)
C43 0.036(4) 0.032(4) 0.028(4) -0.012(3) 0.010(3) -0.001(3)
C44 0.037(4) 0.023(4) 0.021(4) -0.002(3) 0.009(3) -0.002(3)
C45 0.014(3) 0.039(4) 0.012(3) 0.000(3) 0.002(2) -0.007(3)
C46 0.029(4) 0.044(5) 0.022(4) 0.000(3) 0.008(3) -0.011(4)
C47 0.030(5) 0.067(7) 0.027(4) 0.005(4) 0.005(4) -0.022(4)
C48 0.021(4) 0.094(9) 0.025(4) 0.011(5) 0.007(3) -0.013(5)
C49 0.021(4) 0.088(9) 0.036(5) 0.000(5) 0.007(4) 0.005(5)
C50 0.025(4) 0.046(5) 0.037(5) 0.002(4) 0.010(4) 0.007(4)
C51 0.013(3) 0.026(4) 0.025(4) 0.008(3) 0.004(3) -0.002(3)
C52 0.022(4) 0.046(5) 0.016(3) -0.001(3) 0.006(3) -0.002(3)
C53 0.028(4) 0.081(8) 0.021(4) 0.016(4) 0.006(3) -0.013(5)
C54 0.029(5) 0.060(7) 0.056(6) 0.041(6) -0.001(4) -0.009(4)
C55 0.028(4) 0.028(5) 0.073(7) 0.016(5) -0.010(5) -0.003(4)
C56 0.023(4) 0.031(4) 0.046(5) 0.000(4) -0.003(4) -0.002(3)
C57 0.031(4) 0.018(3) 0.022(4) -0.005(3) 0.014(3) -0.005(3)
C58 0.034(4) 0.026(4) 0.032(4) 0.001(3) 0.016(3) -0.013(3)
C59 0.023(4) 0.047(5) 0.027(4) 0.001(4) 0.010(3) -0.009(3)
C60 0.023(4) 0.036(4) 0.028(4) 0.001(3) 0.011(3) 0.002(3)
C61 0.018(3) 0.026(4) 0.015(3) 0.003(3) -0.001(3) 0.002(3)
C62 0.017(3) 0.023(3) 0.014(3) -0.002(2) 0.007(2) -0.004(3)
C63 0.020(3) 0.020(3) 0.011(3) -0.005(2) 0.005(2) 0.001(3)
C64 0.016(3) 0.028(4) 0.012(3) -0.003(3) 0.005(2) -0.002(3)
C65 0.032(4) 0.029(4) 0.023(4) -0.003(3) 0.006(3) 0.009(3)
C66 0.022(4) 0.049(5) 0.035(5) -0.003(4) 0.007(3) 0.012(4)
C67 0.015(4) 0.082(8) 0.027(4) 0.002(4) 0.006(3) -0.001(4)
C68 0.025(4) 0.049(5) 0.032(4) 0.003(4) 0.008(3) -0.014(4)
C69 0.019(3) 0.029(4) 0.024(4) -0.007(3) 0.005(3) -0.004(3)
C70 0.016(3) 0.030(4) 0.012(3) -0.009(3) 0.004(2) 0.000(3)
C71 0.069(7) 0.023(4) 0.030(5) -0.010(3) -0.002(5) 0.001(4)
C72 0.077(8) 0.035(5) 0.051(7) -0.021(5) -0.002(6) -0.007(5)
C73 0.032(5) 0.073(7) 0.036(5) -0.034(5) 0.010(4) -0.008(5)
C74 0.021(4) 0.067(7) 0.026(4) -0.014(4) 0.002(3) 0.000(4)
C75 0.024(4) 0.043(5) 0.021(4) -0.005(3) 0.003(3) -0.003(3)
C76 0.028(4) 0.040(5) 0.022(4) 0.000(3) 0.008(3) 0.011(3)
C77 0.024(4) 0.060(6) 0.033(5) 0.006(4) 0.012(4) 0.013(4)
C78 0.031(5) 0.065(7) 0.075(8) 0.003(6) 0.023(5) -0.006(5)
C79 0.039(6) 0.039(6) 0.099(10) 0.002(6) 0.026(6) -0.011(4)
C80 0.017(3) 0.033(4) 0.013(3) 0.000(3) 0.003(3) 0.001(3)
C81 0.036(5) 0.034(5) 0.057(6) -0.006(4) 0.007(5) 0.002(4)
C82 0.026(4) 0.022(3) 0.010(3) -0.004(2) 0.002(3) 0.002(3)
C83 0.019(3) 0.032(4) 0.015(3) 0.000(3) 0.006(3) 0.006(3)
C84 0.034(5) 0.030(5) 0.072(7) 0.016(4) 0.032(5) 0.013(4)
C85 0.037(5) 0.049(6) 0.063(7) 0.018(5) 0.028(5) 0.025(4)
C86 0.024(4) 0.060(6) 0.033(5) -0.007(4) 0.007(4) 0.007(4)
C87 0.018(4) 0.059(7) 0.065(7) -0.014(5) 0.015(4) -0.006(4)
C88 0.018(4) 0.037(5) 0.052(6) -0.017(4) 0.012(4) -0.001(3)
C89 0.014(3) 0.023(3) 0.011(3) -0.002(2) 0.002(2) 0.001(2)
C90 0.028(4) 0.028(4) 0.015(3) 0.000(3) 0.005(3) -0.001(3)
C91 0.048(5) 0.029(4) 0.023(4) 0.000(3) 0.010(4) -0.009(4)
C92 0.036(5) 0.051(5) 0.020(4) 0.002(4) 0.010(3) -0.016(4)
C93 0.030(4) 0.041(5) 0.019(4) -0.005(3) 0.009(3) -0.004(3)
C94 0.019(3) 0.032(4) 0.015(3) -0.004(3) 0.004(3) 0.002(3)
C95 0.018(3) 0.029(4) 0.016(3) -0.003(3) 0.007(3) -0.003(3)
C96 0.016(3) 0.041(5) 0.020(4) -0.002(3) 0.004(3) -0.002(3)
C97 0.031(4) 0.053(6) 0.018(4) 0.001(4) 0.007(3) -0.004(4)
C98 0.034(4) 0.052(6) 0.021(4) -0.005(4) 0.011(3) 0.008(4)
C99 0.038(5) 0.034(4) 0.022(4) -0.011(3) 0.007(3) 0.005(4)
C100 0.030(4) 0.026(4) 0.018(3) -0.007(3) 0.008(3) -0.003(3)
C101 0.058(6) 0.027(4) 0.021(4) -0.009(3) 0.018(4) -0.009(4)
C102 0.037(5) 0.045(5) 0.039(5) 0.002(4) 0.026(4) -0.002(4)
C103 0.059(6) 0.035(5) 0.026(4) 0.015(4) 0.023(4) 0.013(4)
C104 0.025(3) 0.019(3) 0.017(3) 0.001(3) 0.010(3) 0.002(3)
C105 0.042(5) 0.029(4) 0.022(4) 0.002(3) 0.016(3) -0.001(3)
C106 0.029(4) 0.077(8) 0.045(6) 0.008(5) 0.027(4) -0.002(5)
C107 0.062(6) 0.043(5) 0.024(4) -0.010(4) 0.020(4) 0.002(5)
C108 0.067(7) 0.046(6) 0.028(5) 0.008(4) 0.025(5) -0.009(5)
Cl1 0.0656(16) 0.0229(10) 0.0545(15) 0.0074(10) 0.0103(12) -0.0105(10)
O9 0.069(5) 0.023(3) 0.070(5) 0.001(3) 0.022(4) -0.010(3)
O10 0.32(2) 0.059(7) 0.067(7) 0.008(6) 0.053(11) -0.058(10)
O11 0.050(5) 0.055(5) 0.116(8) 0.014(5) 0.017(5) 0.000(4)
O12 0.050(5) 0.019(3) 0.166(11) -0.003(5) 0.002(6) -0.001(3)
Cl2 0.0376(18) 0.0230(14) 0.0385(19) 0.0020(13) -0.0143(15) 0.0002(13)
N1 0.038(2) 0.0150(19) 0.029(2) -0.0018(16) 0.0188(18) -0.0003(17)
O25 0.038(2) 0.0150(19) 0.029(2) -0.0018(16) 0.0188(18) -0.0003(17)
O26 0.038(2) 0.0150(19) 0.029(2) -0.0018(16) 0.0188(18) -0.0003(17)
O27 0.038(2) 0.0150(19) 0.029(2) -0.0018(16) 0.0188(18) -0.0003(17)
C6A 0.036(8) 0.088(14) 0.037(8) 0.027(8) 0.024(7) 0.023(9)
Cl4 0.037(4) 0.021(3) 0.043(4) -0.011(2) 0.032(3) -0.013(2)
O21 0.10(3) 0.21(5) 0.07(2) 0.05(3) 0.05(2) -0.01(3)
O22 0.036(14) 0.06(2) 0.17(4) -0.03(2) 0.01(2) 0.022(14)
O23 0.044(15) 0.042(15) 0.23(4) -0.08(2) 0.02(2) -0.018(12)
O24 0.024(10) 0.091(18) 0.047(12) -0.028(12) 0.019(9) -0.030(11)
O2W 0.025(10) 0.11(2) 0.042(12) 0.025(13) 0.002(9) -0.015(12)
Cl3 0.099(5) 0.0158(17) 0.039(3) 0.0006(18) 0.005(3) -0.014(3)
O17 0.049(8) 0.016(5) 0.090(10) -0.004(5) 0.017(7) 0.000(4)
O18 0.16(2) 0.026(7) 0.097(15) -0.003(7) 0.053(15) -0.038(11)
O19 0.095(12) 0.074(10) 0.079(10) 0.035(8) 0.015(8) 0.040(9)
O20 0.17(2) 0.033(8) 0.057(11) -0.004(8) 0.028(13) -0.025(11)
Cl3' 0.078(9) 0.019(4) 0.029(6) -0.001(4) 0.004(5) -0.012(5)
O18' 0.051(18) 0.053(19) 0.13(3) -0.012(18) -0.017(18) -0.021(14)
O19' 0.10(3) 0.016(12) 0.08(2) 0.013(13) 0.03(2) -0.003(17)
O20' 0.18(5) 0.040(18) 0.015(13) -0.014(13) 0.03(2) -0.05(3)
C3A 0.015(4) 0.039(5) 0.084(8) -0.019(5) 0.009(4) -0.002(4)
O3A 0.20(2) 0.083(11) 0.43(4) -0.045(17) 0.22(2) -0.009(12)
O4A 0.110(8) 0.078(7) 0.060(6) 0.011(5) 0.029(6) 0.039(6)
C4A 0.063(9) 0.145(16) 0.055(8) 0.013(9) 0.024(7) 0.025(10)
O5A 0.087(7) 0.088(7) 0.085(7) -0.027(6) 0.043(6) -0.030(6)
C5A 0.074(9) 0.061(8) 0.060(8) -0.021(6) 0.019(7) -0.014(7)
O7A 0.020(7) 0.053(10) 0.034(8) 0.013(7) 0.014(6) 0.005(6)
C8A 0.037(9) 0.059(12) 0.088(16) -0.033(11) 0.028(10) 0.003(8)
O9A 0.028(8) 0.088(14) 0.113(17) -0.065(12) -0.004(9) 0.002(8)
O2A 0.12(2) 0.071(14) 0.096(17) 0.019(12) 0.079(16) 0.021(13)
C2A 0.11(3) 0.18(4) 0.10(3) 0.09(3) 0.07(2) 0.11(3)
O1A 0.093(7) 0.097(8) 0.048(5) 0.014(5) 0.018(5) 0.061(6)
C1A 0.100(11) 0.065(9) 0.054(8) 0.008(6) 0.008(7) 0.036(8)

loop_
_atom_type_symbol
_atom_type_description
_atom_type_scat_dispersion_real
_atom_type_scat_dispersion_imag
_atom_type_scat_source
C C 0.0033 0.0016 'International Tables Vol C Tables 4.2.6.8 and 6.1.1.4'
Ag Ag -0.8971 1.1015 'International Tables Vol C Tables 4.2.6.8 and 6.1.1.4'
Cl Cl 0.1484 0.1585 'International Tables Vol C Tables 4.2.6.8 and 6.1.1.4'
N N 0.0061 0.0033 'International Tables Vol C Tables 4.2.6.8 and 6.1.1.4'
O O 0.0106 0.0060 'International Tables Vol C Tables 4.2.6.8 and 6.1.1.4'
P P 0.1023 0.0942 'International Tables Vol C Tables 4.2.6.8 and 6.1.1.4'
H H 0.0000 0.0000 'International Tables Vol C Tables 4.2.6.8 and 6.1.1.4'

loop_
_geom_angle_atom_site_label_1
_geom_angle_atom_site_label_2
_geom_angle_atom_site_label_3
_geom_angle
P9 Ag1 O27 137.4(2)
P9 Ag1 O3 118.83(13)
O27 Ag1 O3 91.6(2)
P9 Ag1 O4 118.30(14)
O27 Ag1 O4 95.4(2)
O3 Ag1 O4 78.03(17)
P9 Ag1 Ag6 98.78(5)
O27 Ag1 Ag6 123.7(2)
O3 Ag1 Ag6 47.14(12)
O4 Ag1 Ag6 47.44(12)
P9 Ag1 Ag8 88.56(4)
O27 Ag1 Ag8 81.2(2)
O3 Ag1 Ag8 143.30(12)
O4 Ag1 Ag8 67.03(13)
Ag6 Ag1 Ag8 108.86(2)
P17 Ag2 O27 138.3(2)
P17 Ag2 O2 117.09(13)
O27 Ag2 O2 93.3(2)
P17 Ag2 O6 116.32(14)
O27 Ag2 O6 96.5(2)
O2 Ag2 O6 78.17(17)
P17 Ag2 Ag5 97.54(5)
O27 Ag2 Ag5 124.1(2)
O2 Ag2 Ag5 46.38(12)
O6 Ag2 Ag5 46.93(12)
P17 Ag2 Ag7 88.30(4)
O27 Ag2 Ag7 82.2(2)
O2 Ag2 Ag7 142.78(12)
O6 Ag2 Ag7 65.80(12)
Ag5 Ag2 Ag7 107.23(2)
O1 Ag3 P11 161.85(13)
O1 Ag3 O1W 77.25(18)
P11 Ag3 O1W 120.48(14)
O1 Ag3 Ag6 73.79(12)
P11 Ag3 Ag6 94.41(5)
O1W Ag3 Ag6 131.46(16)
O1 Ag4 P16 164.12(13)
O1 Ag4 O1W 75.93(18)
P16 Ag4 O1W 119.84(14)
O1 Ag4 Ag5 74.88(13)
P16 Ag4 Ag5 94.12(5)
O1W Ag4 Ag5 130.00(16)
O2 Ag5 O6 84.19(18)
O2 Ag5 P13 143.41(14)
O6 Ag5 P13 128.13(15)
O2 Ag5 Ag4 77.26(13)
O6 Ag5 Ag4 145.15(14)
P13 Ag5 Ag4 80.99(5)
O2 Ag5 Ag2 50.08(12)
O6 Ag5 Ag2 51.22(13)
P13 Ag5 Ag2 133.41(5)
Ag4 Ag5 Ag2 125.99(2)
O3 Ag6 O4 84.24(19)
O3 Ag6 P15 144.15(14)
O4 Ag6 P15 126.94(15)
O3 Ag6 Ag3 79.56(12)
O4 Ag6 Ag3 145.52(15)
P15 Ag6 Ag3 80.63(5)
O3 Ag6 Ag1 50.85(12)
O4 Ag6 Ag1 52.21(13)
P15 Ag6 Ag1 130.99(5)
Ag3 Ag6 Ag1 128.72(2)
O5 Ag7 P18 162.99(15)
O5 Ag7 Ag2 80.77(13)
P18 Ag7 Ag2 90.57(5)
O5 Ag8 P12 163.21(15)
O5 Ag8 Ag1 82.01(13)
P12 Ag8 Ag1 90.73(5)
C7 P9 C1 100.9(3)
C7 P9 C13 104.3(3)
C1 P9 C13 104.1(3)
C7 P9 Ag1 117.8(2)
C1 P9 Ag1 114.4(2)
C13 P9 Ag1 113.6(2)
O2 P10 O3 115.0(3)
O2 P10 O1 109.6(3)
O3 P10 O1 109.3(3)
O2 P10 C104 107.7(3)
O3 P10 C104 107.4(3)
O1 P10 C104 107.6(3)
C39 P11 C45 105.0(3)
C39 P11 C38 103.2(3)
C45 P11 C38 106.3(3)
C39 P11 Ag3 113.0(2)
C45 P11 Ag3 116.7(3)
C38 P11 Ag3 111.5(2)
C20 P12 C14 106.8(3)
C20 P12 C13 106.9(3)
C14 P12 C13 102.0(3)
C20 P12 Ag8 114.3(3)
C14 P12 Ag8 112.3(2)
C13 P12 Ag8 113.6(2)
C80 P13 C70 104.3(3)
C80 P13 C82 104.7(3)
C70 P13 C82 105.0(3)
C80 P13 Ag5 116.8(3)
C70 P13 Ag5 111.1(2)
C82 P13 Ag5 114.0(2)
O6 P14 O4 115.9(3)
O6 P14 O5 108.8(3)
O4 P14 O5 108.8(3)
O6 P14 C105 108.1(4)
O4 P14 C105 108.1(3)
O5 P14 C105 106.7(4)
C32 P15 C26 105.5(3)
C32 P15 C38 104.4(3)
C26 P15 C38 105.4(3)
C32 P15 Ag6 115.6(3)
C26 P15 Ag6 110.8(2)
C38 P15 Ag6 114.3(2)
C83 P16 C89 104.8(3)
C83 P16 C82 105.8(3)
C89 P16 C82 103.3(3)
C83 P16 Ag4 115.7(3)
C89 P16 Ag4 114.4(2)
C82 P16 Ag4 111.7(2)
C62 P17 C51 101.8(3)
C62 P17 C63 103.7(3)
C51 P17 C63 104.4(3)
C62 P17 Ag2 118.1(2)
C51 P17 Ag2 113.7(2)
C63 P17 Ag2 113.5(2)
C64 P18 C95 107.8(3)
C64 P18 C63 106.7(3)
C95 P18 C63 100.7(3)
C64 P18 Ag7 113.8(2)
C95 P18 Ag7 113.3(3)
C63 P18 Ag7 113.5(2)
P10 O1 Ag4 122.2(3)
P10 O1 Ag3 124.7(3)
Ag4 O1 Ag3 112.7(2)
P10 O2 Ag5 118.3(3)
P10 O2 Ag2 139.1(3)
Ag5 O2 Ag2 83.53(16)
P10 O3 Ag6 116.7(3)
P10 O3 Ag1 141.8(3)
Ag6 O3 Ag1 82.01(15)
P14 O4 Ag6 145.1(3)
P14 O4 Ag1 118.9(3)
Ag6 O4 Ag1 80.34(16)
P14 O5 Ag7 115.3(3)
P14 O5 Ag8 116.2(3)
Ag7 O5 Ag8 127.1(2)
P14 O6 Ag5 142.9(3)
P14 O6 Ag2 117.8(3)
Ag5 O6 Ag2 81.85(16)
Ag3 O1W Ag4 93.8(2)
C6 C1 C2 119.8(7)
C6 C1 P9 123.4(6)
C2 C1 P9 116.6(6)
C3 C2 C1 120.1(8)
C4 C3 C2 119.4(9)
C5 C4 C3 120.9(8)
C4 C5 C6 119.8(9)
C1 C6 C5 119.9(8)
C12 C7 C8 120.4(7)
C12 C7 P9 119.4(6)
C8 C7 P9 120.1(6)
C7 C8 C9 119.7(8)
C10 C9 C8 119.8(8)
C9 C10 C11 120.6(8)
C12 C11 C10 120.1(8)
C7 C12 C11 119.3(8)
P9 C13 P12 112.6(3)
C15 C14 C19 119.5(7)
C15 C14 P12 118.3(5)
C19 C14 P12 122.3(5)
C14 C15 C16 120.2(7)
C17 C16 C15 120.0(8)
C18 C17 C16 119.8(8)
C17 C18 C19 120.8(8)
C18 C19 C14 119.7(8)
C21 C20 C25 120.1(8)
C21 C20 P12 122.7(6)
C25 C20 P12 117.1(7)
C22 C21 C20 118.8(10)
C23 C22 C21 121.6(12)
C22 C23 C24 120.1(9)
C23 C24 C25 120.3(10)
C24 C25 C20 119.1(11)
C27 C26 C31 119.6(8)
C27 C26 P15 123.9(6)
C31 C26 P15 116.4(7)
C26 C27 C28 119.3(10)
C29 C28 C27 120.9(11)
C28 C29 C30 120.6(9)
C29 C30 C31 119.6(9)
C26 C31 C30 120.0(9)
C33 C32 C37 120.4(7)
C33 C32 P15 120.8(6)
C37 C32 P15 118.7(6)
C32 C33 C34 120.0(9)
C35 C34 C33 119.6(10)
C36 C35 C34 121.1(9)
C35 C36 C37 120.6(9)
C36 C37 C32 118.2(9)
P15 C38 P11 109.5(4)
C44 C39 C40 119.1(7)
C44 C39 P11 122.3(5)
C40 C39 P11 118.6(6)
C41 C40 C39 120.4(7)
C42 C41 C40 120.3(8)
C41 C42 C43 120.6(8)
C42 C43 C44 119.8(8)
C43 C44 C39 119.9(7)
C50 C45 C46 120.5(7)
C50 C45 P11 117.7(6)
C46 C45 P11 121.6(6)
C47 C46 C45 118.9(9)
C48 C47 C46 120.6(10)
C47 C48 C49 120.5(9)
C48 C49 C50 120.6(10)
C45 C50 C49 118.8(10)
C56 C51 C52 120.7(7)
C56 C51 P17 122.7(6)
C52 C51 P17 116.7(6)
C53 C52 C51 118.4(9)
C54 C53 C52 120.8(9)
C55 C54 C53 120.5(9)
C54 C55 C56 120.3(10)
C51 C56 C55 119.0(9)
C58 C57 C62 120.4(7)
C59 C58 C57 120.1(8)
C58 C59 C60 120.0(7)
C61 C60 C59 120.3(8)
C60 C61 C62 120.4(7)
C61 C62 C57 118.9(6)
C61 C62 P17 119.7(5)
C57 C62 P17 121.4(5)
P17 C63 P18 113.9(4)
C65 C64 C69 118.9(7)
C65 C64 P18 117.6(6)
C69 C64 P18 123.5(6)
C66 C65 C64 120.2(8)
C65 C66 C67 120.2(8)
C68 C67 C66 120.3(8)
C67 C68 C69 120.2(9)
C68 C69 C64 120.1(8)
C71 C70 C75 119.4(7)
C71 C70 P13 123.9(6)
C75 C70 P13 116.7(6)
C70 C71 C72 119.8(9)
C73 C72 C71 120.6(10)
C74 C73 C72 119.7(9)
C73 C74 C75 120.9(9)
C70 C75 C74 119.6(9)
C77 C76 C80 121.0(9)
C76 C77 C78 119.1(9)
C79 C78 C77 121.4(10)
C78 C79 C81 120.2(10)
C76 C80 C81 118.7(8)
C76 C80 P13 120.8(6)
C81 C80 P13 120.5(6)
C79 C81 C80 119.6(9)
P16 C82 P13 110.0(4)
C88 C83 C84 119.9(7)
C88 C83 P16 118.9(6)
C84 C83 P16 121.2(6)
C83 C84 C85 118.9(9)
C86 C85 C84 120.9(9)
C85 C86 C87 120.5(8)
C86 C87 C88 119.3(10)
C83 C88 C87 120.4(9)
C94 C89 C90 119.9(7)
C94 C89 P16 118.1(6)
C90 C89 P16 122.0(5)
C91 C90 C89 119.5(7)
C92 C91 C90 120.6(8)
C93 C92 C91 120.1(8)
C92 C93 C94 120.2(8)
C93 C94 C89 119.7(7)
C100 C95 C96 120.5(7)
C100 C95 P18 121.3(6)
C96 C95 P18 118.1(6)
C97 C96 C95 119.6(8)
C98 C97 C96 120.1(8)
C97 C98 C99 120.8(8)
C98 C99 C100 119.6(8)
C95 C100 C99 119.5(8)
C103 C104 C102 109.7(7)
C103 C104 C101 109.6(7)
C102 C104 C101 109.7(7)
C103 C104 P10 110.3(5)
C102 C104 P10 107.8(5)
C101 C104 P10 109.7(5)
C108 C105 C106 111.0(8)
C108 C105 C107 107.5(7)
C106 C105 C107 110.4(8)
C108 C105 P14 110.0(6)
C106 C105 P14 108.4(6)
C107 C105 P14 109.5(6)
O10 Cl1 O9 111.3(5)
O10 Cl1 O12 111.6(6)
O9 Cl1 O12 111.0(5)
O10 Cl1 O11 108.7(7)
O9 Cl1 O11 107.2(5)
O12 Cl1 O11 106.8(5)
O14 Cl2 O13 120.7(8)
O14 Cl2 O15 110.0(8)
O13 Cl2 O15 111.2(7)
O14 Cl2 O16 102.8(7)
O13 Cl2 O16 103.1(7)
O15 Cl2 O16 107.7(7)
O27 N1 O25 122.6(10)
O27 N1 O26 124.2(10)
O25 N1 O26 113.2(9)
N1 O27 Ag2 113.8(7)
N1 O27 Ag1 112.2(7)
Ag2 O27 Ag1 120.2(4)
O15' Cl2' O13' 112.8(14)
O15' Cl2' O16' 114.8(19)
O13' Cl2' O16' 109.0(18)
O15' Cl2' O14' 101.6(17)
O13' Cl2' O14' 112.2(18)
O16' Cl2' O14' 106.1(19)
O24 Cl4 O22 113.3(15)
O24 Cl4 O23 110.2(13)
O22 Cl4 O23 106.5(15)
O24 Cl4 O21 107.8(14)
O22 Cl4 O21 110.0(17)
O23 Cl4 O21 109.0(17)
O20 Cl3 O18 111.3(11)
O20 Cl3 O17 110.7(10)
O18 Cl3 O17 111.6(11)
O20 Cl3 O19 107.5(11)
O18 Cl3 O19 106.8(10)
O17 Cl3 O19 108.7(9)
O17' Cl3' O19' 111.2(17)
O17' Cl3' O20' 107.6(16)
O19' Cl3' O20' 111.5(19)
O17' Cl3' O18' 112.0(16)
O19' Cl3' O18' 107.3(16)
O20' Cl3' O18' 107.2(17)

loop_
_geom_bond_atom_site_label_1
_geom_bond_atom_site_label_2
_geom_bond_distance
Ag1 P9 2.3676(18)
Ag1 O27 2.376(8)
Ag1 O3 2.382(5)
Ag1 O4 2.439(5)
Ag1 Ag6 3.0422(8)
Ag1 Ag8 3.0865(9)
Ag2 P17 2.3679(18)
Ag2 O27 2.374(8)
Ag2 O2 2.388(5)
Ag2 O6 2.436(5)
Ag2 Ag5 3.0935(8)
Ag2 Ag7 3.1204(8)
Ag3 O1 2.193(5)
Ag3 P11 2.3512(18)
Ag3 O1W 2.457(6)
Ag3 Ag6 3.0272(8)
Ag4 O1 2.179(5)
Ag4 P16 2.3511(18)
Ag4 O1W 2.530(6)
Ag4 Ag5 3.0547(8)
Ag5 O2 2.254(5)
Ag5 O6 2.283(5)
Ag5 P13 2.3384(18)
Ag6 O3 2.252(5)
Ag6 O4 2.273(5)
Ag6 P15 2.3334(18)
Ag7 O5 2.161(5)
Ag7 P18 2.3328(18)
Ag8 O5 2.165(5)
Ag8 P12 2.3373(19)
P9 C7 1.820(7)
P9 C1 1.825(7)
P9 C13 1.832(7)
P10 O2 1.524(5)
P10 O3 1.524(5)
P10 O1 1.558(5)
P10 C104 1.821(7)
P11 C39 1.812(7)
P11 C45 1.821(7)
P11 C38 1.841(7)
P12 C20 1.814(7)
P12 C14 1.825(7)
P12 C13 1.845(7)
P13 C80 1.821(7)
P13 C70 1.822(7)
P13 C82 1.841(7)
P14 O6 1.518(5)
P14 O4 1.523(5)
P14 O5 1.556(5)
P14 C105 1.822(8)
P15 C32 1.816(7)
P15 C26 1.821(7)
P15 C38 1.833(7)
P16 C83 1.808(7)
P16 C89 1.817(7)
P16 C82 1.841(7)
P17 C62 1.817(7)
P17 C51 1.825(7)
P17 C63 1.832(7)
P18 C64 1.811(7)
P18 C95 1.833(7)
P18 C63 1.836(7)
C1 C6 1.389(11)
C1 C2 1.393(10)
C2 C3 1.389(12)
C3 C4 1.387(16)
C4 C5 1.375(15)
C5 C6 1.395(12)
C7 C12 1.388(10)
C7 C8 1.396(11)
C8 C9 1.397(11)
C9 C10 1.371(14)
C10 C11 1.395(14)
C11 C12 1.390(11)
C14 C15 1.387(10)
C14 C19 1.402(10)
C15 C16 1.392(11)
C16 C17 1.391(13)
C17 C18 1.376(13)
C18 C19 1.387(11)
C20 C21 1.398(12)
C20 C25 1.404(12)
C21 C22 1.393(13)
C22 C23 1.357(19)
C23 C24 1.390(19)
C24 C25 1.393(14)
C26 C27 1.377(13)
C26 C31 1.394(11)
C27 C28 1.398(13)
C28 C29 1.360(16)
C29 C30 1.368(16)
C30 C31 1.400(12)
C32 C33 1.358(11)
C32 C37 1.428(11)
C33 C34 1.398(13)
C34 C35 1.383(16)
C35 C36 1.356(16)
C36 C37 1.395(12)
C39 C44 1.397(10)
C39 C40 1.403(10)
C40 C41 1.380(11)
C41 C42 1.370(13)
C42 C43 1.390(13)
C43 C44 1.394(11)
C45 C50 1.391(12)
C45 C46 1.406(12)
C46 C47 1.405(12)
C47 C48 1.356(16)
C48 C49 1.389(17)
C49 C50 1.398(13)
C51 C56 1.396(12)
C51 C52 1.408(11)
C52 C53 1.393(13)
C53 C54 1.382(17)
C54 C55 1.377(17)
C55 C56 1.399(12)
C57 C58 1.382(10)
C57 C62 1.407(10)
C58 C59 1.382(12)
C59 C60 1.390(12)
C60 C61 1.381(11)
C61 C62 1.391(10)
C64 C65 1.401(10)
C64 C69 1.404(11)
C65 C66 1.378(12)
C66 C67 1.385(15)
C67 C68 1.379(14)
C68 C69 1.381(11)
C70 C71 1.374(12)
C70 C75 1.390(11)
C71 C72 1.402(13)
C72 C73 1.366(16)
C73 C74 1.360(16)
C74 C75 1.393(12)
C76 C77 1.368(12)
C76 C80 1.393(11)
C77 C78 1.387(16)
C78 C79 1.351(16)
C79 C81 1.387(15)
C80 C81 1.401(12)
C83 C88 1.376(12)
C83 C84 1.395(11)
C84 C85 1.396(12)
C85 C86 1.370(15)
C86 C87 1.372(15)
C87 C88 1.404(11)
C89 C94 1.396(9)
C89 C90 1.399(10)
C90 C91 1.388(11)
C91 C92 1.385(12)
C92 C93 1.383(13)
C93 C94 1.396(11)
C95 C100 1.392(11)
C95 C96 1.395(11)
C96 C97 1.387(11)
C97 C98 1.382(13)
C98 C99 1.390(13)
C99 C100 1.398(10)
C101 C104 1.533(10)
C102 C104 1.529(11)
C103 C104 1.528(10)
C105 C108 1.528(12)
C105 C106 1.531(13)
C105 C107 1.537(12)
Cl1 O10 1.398(8)
Cl1 O9 1.412(6)
Cl1 O12 1.414(7)
Cl1 O11 1.453(7)
Cl2 O14 1.380(9)
Cl2 O13 1.406(9)
Cl2 O15 1.418(10)
Cl2 O16 1.472(9)
N1 O27 1.087(13)
N1 O25 1.297(12)
N1 O26 1.305(12)
C6A O6A 1.22(4)
Cl2' O15' 1.398(13)
Cl2' O13' 1.416(12)
Cl2' O16' 1.426(13)
Cl2' O14' 1.434(14)
Cl4 O24 1.409(11)
Cl4 O22 1.413(12)
Cl4 O23 1.419(12)
Cl4 O21 1.426(12)
Cl3 O20 1.408(11)
Cl3 O18 1.419(10)
Cl3 O17 1.424(9)
Cl3 O19 1.437(11)
Cl3' O17' 1.414(13)
Cl3' O19' 1.415(13)
Cl3' O20' 1.422(13)
Cl3' O18' 1.431(13)
C3A O3A 1.32(3)
O4A C4A 1.420(19)
O5A C5A 1.433(16)
O7A C7A 1.43(2)
C8A O8A 1.435(18)
C9A O9A 1.41(2)
O2A C2A 1.34(5)
O1A C1A 1.406(15)
